data_8101703
loop_
_publ_author_name
'K. Peters'
'E.-M. Peters'
'B. G. Kim'
'T. Linker'

_publ_section_title
;
Crystal structure of ethyl (3aR,4R,5R,6R,7aR)-4,5-diacetoxy-6-acetoxymethyl-
2-oxy-3a,5,6,7a-tetrahydro-4H-pyrano[3,2-d]isoxazole-3-carboxylate, 
C~16~H~21~NO~11~
;
_journal_issue 1
_journal_name_full 'Zeitschrift f\"ur Kristallographie - New Crystal Structures'
_journal_page_first 21
_journal_page_last 22
_journal_volume 220
_journal_year 2005
_chemical_formula_sum 'C16 H21 N O11'
_chemical_formula_weight 403.34
_chemical_name_systematic
; 
ethyl (3aR,4R,5R,6R,7aR)-4,5-diacetoxy-6-acetoxymethyl-
2-oxy-3a,5,6,7a-tetrahydro-4H-pyrano[3,2-d]isoxazole-3-carboxylate
;
_space_group_IT_number 4
_symmetry_cell_setting monoclinic
_symmetry_space_group_name_Hall 'P 2yb'
_symmetry_space_group_name_H-M 'P 1 21 1'
_atom_sites_solution_hydrogens geom
_atom_sites_solution_primary direct
_atom_sites_solution_secondary difmap
_audit_creation_method SHELXL-97
_cell_angle_alpha 90.00
_cell_angle_beta 101.59(1)
_cell_angle_gamma 90.00
_cell_formula_units_Z 2
_cell_length_a 8.181(1)
_cell_length_b 11.604(2)
_cell_length_c 10.193(1)
_cell_measurement_reflns_used 46
_cell_measurement_temperature 293(2)
_cell_measurement_theta_max 12.5
_cell_measurement_theta_min 7.4
_cell_volume 947.9(2)
_computing_cell_refinement 'Bruker XSCANS'
_computing_data_collection 'Bruker XSCANS'
_computing_data_reduction 'Bruker XDISK'
_computing_molecular_graphics 'Bruker XP'
_computing_publication_material 'SHELXL-97 (Sheldrick, 1997)'
_computing_structure_refinement 'SHELXL-97 (Sheldrick, 1997)'
_computing_structure_solution 'SHELXS-97 (Sheldrick, 1990)'
_diffrn_ambient_temperature 293(2)
_diffrn_measured_fraction_theta_full 0.999
_diffrn_measured_fraction_theta_max 0.999
_diffrn_measurement_device_type 'Bruker AXS P4'
_diffrn_measurement_method 'omega scans'
_diffrn_radiation_monochromator graphite
_diffrn_radiation_source 'fine-focus sealed tube'
_diffrn_radiation_type MoK\a
_diffrn_radiation_wavelength 0.71073
_diffrn_reflns_av_R_equivalents 0.0675
_diffrn_reflns_av_sigmaI/netI 0.0435
_diffrn_reflns_limit_h_max 1
_diffrn_reflns_limit_h_min -10
_diffrn_reflns_limit_k_max 15
_diffrn_reflns_limit_k_min -15
_diffrn_reflns_limit_l_max 13
_diffrn_reflns_limit_l_min -13
_diffrn_reflns_number 5218
_diffrn_reflns_theta_full 27.49
_diffrn_reflns_theta_max 27.49
_diffrn_reflns_theta_min 2.54
_diffrn_standards_interval_count 97
_diffrn_standards_number 3
_exptl_absorpt_coefficient_mu 0.121
_exptl_absorpt_correction_type empirical
_exptl_crystal_colour colorless
_exptl_crystal_density_diffrn 1.413
_exptl_crystal_density_method 'not measured'
_exptl_crystal_description plate
_exptl_crystal_F_000 424
_exptl_crystal_size_max 1.65
_exptl_crystal_size_mid 0.7
_exptl_crystal_size_min 0.15
_refine_diff_density_max 0.624
_refine_diff_density_min -0.333
_refine_diff_density_rms 0.125
_refine_ls_abs_structure_details 'Flack H D (1983), Acta Cryst. A39, 876-881'
_refine_ls_abs_structure_Flack 0.7(11)
_refine_ls_extinction_method none
_refine_ls_goodness_of_fit_ref 1.192
_refine_ls_hydrogen_treatment mixed
_refine_ls_matrix_type full
_refine_ls_number_parameters 257
_refine_ls_number_reflns 4331
_refine_ls_number_restraints 12
_refine_ls_restrained_S_all 1.237
_refine_ls_R_factor_all 0.0716
_refine_ls_R_factor_gt 0.0680
_refine_ls_shift/su_max 2.187
_refine_ls_shift/su_mean 0.129
_refine_ls_structure_factor_coef Fsqd
_refine_ls_weighting_details 'calc w=1/[\s^2^(Fo^2^)+(0.1094P)^2^+0.1010P] where P=(Fo^2^+2Fc^2^)/3'
_refine_ls_weighting_scheme calc
_refine_ls_wR_factor_gt 0.1721
_refine_ls_wR_factor_ref 0.1770
_reflns_number_gt 3982
_reflns_number_total 4331
_reflns_threshold_expression >2sigma(I)
_cod_data_source_file 1267-1433.cff
_cod_data_source_block lin18
_cod_database_code 8101703

loop_
_symmetry_equiv_pos_as_xyz
'x, y, z'
'-x, y+1/2, -z'

loop_
_atom_site_label
_atom_site_type_symbol
_atom_site_fract_x
_atom_site_fract_y
_atom_site_fract_z
_atom_site_U_iso_or_equiv
_atom_site_adp_type
_atom_site_occupancy
_atom_site_symmetry_multiplicity
_atom_site_Wyckoff_symbol
_atom_site_calc_flag
_atom_site_refinement_flags
_atom_site_disorder_assembly
_atom_site_disorder_group
C1 C 0.3877(3) 0.1601(3) 0.5691(3) 0.0447(5) Uani 1 2 a d . . .
H1 H 0.4972 0.1458 0.6262 0.080 Uiso 1 2 a calc R . .
C2 C 0.2606(3) 0.1808(3) 0.6602(2) 0.0410(5) Uani 1 2 a d . . .
H2 H 0.3143 0.2185 0.7438 0.080 Uiso 1 2 a calc R . .
C3 C 0.1091(3) 0.2510(3) 0.5885(2) 0.0365(4) Uani 1 2 a d . . .
H3 H 0.0361 0.2006 0.5252 0.080 Uiso 1 2 a calc R . .
O3 O 0.0167(2) 0.2954(2) 0.68343(18) 0.0441(4) Uani 1 2 a d . . .
C4 C 0.1642(3) 0.3510(3) 0.5121(2) 0.0371(4) Uani 1 2 a d . . .
H4 H 0.0665 0.3943 0.4660 0.080 Uiso 1 2 a calc R . .
O4 O 0.2760(2) 0.4264(2) 0.60005(18) 0.0424(4) Uani 1 2 a d . . .
C5 C 0.2575(3) 0.3015(3) 0.4106(2) 0.0423(5) Uani 1 2 a d . . .
H5 H 0.1848 0.2479 0.3514 0.080 Uiso 1 2 a calc R . .
C6 C 0.3181(4) 0.3938(3) 0.3279(3) 0.0498(6) Uani 1 2 a d . . .
H6A H 0.2297 0.4489 0.2963 0.080 Uiso 1 2 a calc R . .
H6B H 0.4120 0.4347 0.3811 0.080 Uiso 1 2 a calc R . .
O6 O 0.3682(3) 0.3373(3) 0.2154(2) 0.0582(5) Uani 1 2 a d . . .
C7 C 0.2156(3) 0.0595(3) 0.6856(3) 0.0488(6) Uani 1 2 a d . . .
N8 N 0.2523(3) -0.0096(3) 0.5933(3) 0.0507(6) Uani 1 2 a d . . .
O8 O 0.2377(3) -0.1125(3) 0.5732(3) 0.0697(7) Uani 1 2 a d . . .
O9 O 0.3286(2) 0.0523(2) 0.5002(2) 0.0519(5) Uani 1 2 a d . . .
O10 O 0.4057(2) 0.2418(2) 0.4772(2) 0.0472(4) Uani 1 2 a d . . .
C11 C 0.1469(5) 0.0127(4) 0.7963(4) 0.0677(9) Uani 1 2 a d . . .
O11 O 0.1110(5) -0.0854(3) 0.8091(4) 0.1061(11) Uani 1 2 a d . . .
O12 O 0.1339(5) 0.0958(3) 0.8819(3) 0.0849(8) Uani 1 2 a d . . .
C13 C 0.0621(10) 0.0614(7) 0.9937(7) 0.1204(19) Uani 1 2 a d U . .
H13A H -0.0456 0.0260 0.9602 0.080 Uiso 1 2 a calc R . .
H13B H 0.1335 0.0038 1.0454 0.080 Uiso 1 2 a calc R . .
C14 C 0.0426(12) 0.1477(9) 1.0730(8) 0.149(3) Uani 1 2 a d U . .
H14A H 0.0101 0.1184 1.1521 0.080 Uiso 1 2 a calc R . .
H14B H -0.0424 0.1986 1.0270 0.080 Uiso 1 2 a calc R . .
H14C H 0.1458 0.1891 1.0978 0.080 Uiso 1 2 a calc R . .
C15 C -0.1323(3) 0.2457(3) 0.6843(3) 0.0479(6) Uani 1 2 a d . . .
O15 O -0.1769(3) 0.1574(3) 0.6305(3) 0.0620(6) Uani 1 2 a d . . .
C16 C -0.2323(5) 0.3165(5) 0.7622(5) 0.0846(13) Uani 1 2 a d . . .
H16A H -0.3122 0.2682 0.7929 0.080 Uiso 1 2 a calc R . .
H16B H -0.2896 0.3762 0.7059 0.080 Uiso 1 2 a calc R . .
H16C H -0.1592 0.3505 0.8378 0.080 Uiso 1 2 a calc R . .
C17 C 0.2096(4) 0.5236(3) 0.6415(3) 0.0444(5) Uani 1 2 a d . . .
O17 O 0.0649(3) 0.5453(3) 0.6177(2) 0.0546(5) Uani 1 2 a d . . .
C18 C 0.3437(5) 0.5992(4) 0.7178(4) 0.0671(9) Uani 1 2 a d . . .
H18A H 0.2994 0.6438 0.7819 0.080 Uiso 1 2 a calc R . .
H18B H 0.3838 0.6499 0.6569 0.080 Uiso 1 2 a calc R . .
H18C H 0.4340 0.5523 0.7637 0.080 Uiso 1 2 a calc R . .
C19 C 0.4210(4) 0.4067(4) 0.1276(3) 0.0585(7) Uani 1 2 a d . . .
O19 O 0.4327(4) 0.5070(3) 0.1398(3) 0.0786(8) Uani 1 2 a d . . .
C20 C 0.4692(8) 0.3388(6) 0.0153(4) 0.0958(15) Uani 1 2 a d . . .
H20A H 0.4707 0.3889 -0.0595 0.080 Uiso 1 2 a calc R . .
H20B H 0.3897 0.2782 -0.0115 0.080 Uiso 1 2 a calc R . .
H20C H 0.5781 0.3061 0.0452 0.080 Uiso 1 2 a calc R . .

loop_
_atom_site_aniso_label
_atom_site_aniso_U_11
_atom_site_aniso_U_22
_atom_site_aniso_U_33
_atom_site_aniso_U_23
_atom_site_aniso_U_13
_atom_site_aniso_U_12
C1 0.0351(11) 0.0430(12) 0.0570(13) -0.0028(11) 0.0120(10) -0.0006(9)
C2 0.0373(11) 0.0432(13) 0.0437(11) -0.0004(9) 0.0105(9) -0.0031(9)
C3 0.0333(10) 0.0374(10) 0.0411(10) -0.0060(9) 0.0125(8) -0.0026(8)
O3 0.0445(9) 0.0477(9) 0.0453(9) -0.0097(7) 0.0217(7) -0.0065(7)
C4 0.0325(10) 0.0399(10) 0.0404(10) -0.0027(9) 0.0113(8) 0.0000(8)
O4 0.0378(8) 0.0434(9) 0.0477(9) -0.0042(7) 0.0127(7) -0.0045(7)
C5 0.0399(11) 0.0459(12) 0.0450(12) -0.0042(10) 0.0175(9) -0.0008(10)
C6 0.0545(14) 0.0513(13) 0.0496(13) -0.0027(11) 0.0247(11) -0.0040(11)
O6 0.0705(13) 0.0616(12) 0.0511(10) -0.0054(9) 0.0324(9) -0.0062(10)
C7 0.0398(12) 0.0472(14) 0.0582(15) 0.0077(11) 0.0070(11) -0.0015(10)
N8 0.0350(10) 0.0406(10) 0.0749(16) 0.0031(10) 0.0074(10) 0.0012(8)
O8 0.0510(11) 0.0422(11) 0.115(2) -0.0024(12) 0.0153(12) -0.0005(9)
O9 0.0467(10) 0.0460(10) 0.0661(12) -0.0095(9) 0.0190(9) -0.0011(8)
O10 0.0362(8) 0.0510(10) 0.0589(10) 0.0007(8) 0.0202(7) 0.0017(7)
C11 0.0671(19) 0.062(2) 0.077(2) 0.0276(17) 0.0222(16) 0.0053(15)
O11 0.131(3) 0.0701(18) 0.132(3) 0.032(2) 0.061(2) -0.0118(19)
O12 0.113(2) 0.0827(18) 0.0677(15) 0.0243(14) 0.0385(15) 0.0081(17)
C13 0.143(3) 0.124(3) 0.107(3) 0.025(2) 0.055(2) -0.001(3)
C14 0.159(4) 0.157(4) 0.138(3) -0.002(3) 0.047(3) -0.016(3)
C15 0.0473(13) 0.0512(13) 0.0519(13) -0.0029(12) 0.0257(11) -0.0059(11)
O15 0.0560(12) 0.0578(12) 0.0806(14) -0.0108(11) 0.0340(10) -0.0168(10)
C16 0.073(2) 0.096(3) 0.102(3) -0.038(3) 0.057(2) -0.012(2)
C17 0.0543(14) 0.0395(12) 0.0428(11) 0.0020(9) 0.0178(10) -0.0061(10)
O17 0.0562(11) 0.0489(10) 0.0625(11) -0.0017(9) 0.0209(9) 0.0090(9)
C18 0.078(2) 0.0588(17) 0.0673(18) -0.0182(15) 0.0208(16) -0.0197(16)
C19 0.0590(16) 0.076(2) 0.0446(13) 0.0052(13) 0.0193(11) -0.0028(14)
O19 0.099(2) 0.0762(18) 0.0686(14) 0.0084(13) 0.0355(13) -0.0153(14)
C20 0.131(4) 0.112(4) 0.061(2) -0.008(2) 0.058(2) -0.012(3)

loop_
_atom_type_symbol
_atom_type_description
_atom_type_scat_dispersion_real
_atom_type_scat_dispersion_imag
_atom_type_scat_source
C C 0.0033 0.0016 'International Tables Vol C Tables 4.2.6.8 and 6.1.1.4'
H H 0.0000 0.0000 'International Tables Vol C Tables 4.2.6.8 and 6.1.1.4'
N N 0.0061 0.0033 'International Tables Vol C Tables 4.2.6.8 and 6.1.1.4'
O O 0.0106 0.0060 'International Tables Vol C Tables 4.2.6.8 and 6.1.1.4'

loop_
_geom_angle_atom_site_label_1
_geom_angle_atom_site_label_2
_geom_angle_atom_site_label_3
_geom_angle
_geom_angle_site_symmetry_1
_geom_angle_site_symmetry_3
_geom_angle_publ_flag
O10 C1 O9 109.6(2) . . ?
O10 C1 C2 119.0(2) . . ?
O9 C1 C2 102.90(19) . . ?
O10 C1 H1 108.3 . . ?
O9 C1 H1 108.3 . . ?
C2 C1 H1 108.3 . . ?
C7 C2 C1 100.2(2) . . ?
C7 C2 C3 112.2(2) . . ?
C1 C2 C3 111.8(2) . . ?
C7 C2 H2 110.7 . . ?
C1 C2 H2 110.7 . . ?
C3 C2 H2 110.7 . . ?
O3 C3 C4 108.78(19) . . ?
O3 C3 C2 110.63(19) . . ?
C4 C3 C2 110.79(17) . . ?
O3 C3 H3 108.9 . . ?
C4 C3 H3 108.9 . . ?
C2 C3 H3 108.9 . . ?
C15 O3 C3 116.64(19) . . ?
O4 C4 C3 111.25(18) . . ?
O4 C4 C5 108.08(18) . . ?
C3 C4 C5 107.64(19) . . ?
O4 C4 H4 109.9 . . ?
C3 C4 H4 109.9 . . ?
C5 C4 H4 109.9 . . ?
C17 O4 C4 117.09(19) . . ?
O10 C5 C6 105.3(2) . . ?
O10 C5 C4 110.62(19) . . ?
C6 C5 C4 112.3(2) . . ?
O10 C5 H5 109.5 . . ?
C6 C5 H5 109.5 . . ?
C4 C5 H5 109.5 . . ?
O6 C6 C5 107.3(2) . . ?
O6 C6 H6A 110.3 . . ?
C5 C6 H6A 110.2 . . ?
O6 C6 H6B 110.2 . . ?
C5 C6 H6B 110.3 . . ?
H6A C6 H6B 108.5 . . ?
C19 O6 C6 115.9(2) . . ?
N8 C7 C11 120.2(3) . . ?
N8 C7 C2 110.6(2) . . ?
C11 C7 C2 129.2(3) . . ?
O8 N8 C7 133.7(3) . . ?
O8 N8 O9 115.1(3) . . ?
C7 N8 O9 111.2(2) . . ?
N8 O9 C1 104.85(19) . . ?
C1 O10 C5 117.44(19) . . ?
O11 C11 O12 124.9(4) . . ?
O11 C11 C7 125.6(4) . . ?
O12 C11 C7 109.5(3) . . ?
C11 O12 C13 114.9(4) . . ?
C14 C13 O12 113.2(7) . . ?
C14 C13 H13A 109.3 . . ?
O12 C13 H13A 109.2 . . ?
C14 C13 H13B 108.8 . . ?
O12 C13 H13B 108.5 . . ?
H13A C13 H13B 107.7 . . ?
C13 C14 H14A 109.0 . . ?
C13 C14 H14B 109.4 . . ?
H14A C14 H14B 109.5 . . ?
C13 C14 H14C 110.0 . . ?
H14A C14 H14C 109.5 . . ?
H14B C14 H14C 109.5 . . ?
O15 C15 O3 124.1(2) . . ?
O15 C15 C16 124.8(3) . . ?
O3 C15 C16 111.1(3) . . ?
C15 C16 H16A 109.5 . . ?
C15 C16 H16B 109.4 . . ?
H16A C16 H16B 109.5 . . ?
C15 C16 H16C 109.5 . . ?
H16A C16 H16C 109.5 . . ?
H16B C16 H16C 109.5 . . ?
O17 C17 O4 123.9(2) . . ?
O17 C17 C18 125.5(3) . . ?
O4 C17 C18 110.6(3) . . ?
C17 C18 H18A 109.5 . . ?
C17 C18 H18B 109.5 . . ?
H18A C18 H18B 109.5 . . ?
C17 C18 H18C 109.5 . . ?
H18A C18 H18C 109.5 . . ?
H18B C18 H18C 109.5 . . ?
O19 C19 O6 123.8(3) . . ?
O19 C19 C20 124.9(3) . . ?
O6 C19 C20 111.2(3) . . ?
C19 C20 H20A 109.5 . . ?
C19 C20 H20B 109.5 . . ?
H20A C20 H20B 109.5 . . ?
C19 C20 H20C 109.5 . . ?
H20A C20 H20C 109.5 . . ?
H20B C20 H20C 109.5 . . ?

loop_
_geom_bond_atom_site_label_1
_geom_bond_atom_site_label_2
_geom_bond_distance
_geom_bond_site_symmetry_2
_geom_bond_publ_flag
C1 O10 1.362(3) . ?
C1 O9 1.468(3) . ?
C1 C2 1.545(3) . ?
C1 H1 0.9800 . ?
C2 C7 1.491(4) . ?
C2 C3 1.540(3) . ?
C2 H2 0.9800 . ?
C3 O3 1.438(3) . ?
C3 C4 1.515(3) . ?
C3 H3 0.9800 . ?
O3 C15 1.350(3) . ?
C4 O4 1.441(3) . ?
C4 C5 1.517(3) . ?
C4 H4 0.9800 . ?
O4 C17 1.356(3) . ?
C5 O10 1.442(3) . ?
C5 C6 1.508(4) . ?
C5 H5 0.9800 . ?
C6 O6 1.449(3) . ?
C6 H6A 0.9700 . ?
C6 H6B 0.9700 . ?
O6 C19 1.339(4) . ?
C7 N8 1.316(4) . ?
C7 C11 1.462(4) . ?
N8 O8 1.214(3) . ?
N8 O9 1.429(3) . ?
C11 O11 1.189(5) . ?
C11 O12 1.319(5) . ?
O12 C13 1.439(6) . ?
C13 C14 1.317(11) . ?
C13 H13A 0.9700 . ?
C13 H13B 0.9700 . ?
C14 H14A 0.9600 . ?
C14 H14B 0.9600 . ?
C14 H14C 0.9600 . ?
C15 O15 1.185(4) . ?
C15 C16 1.495(4) . ?
C16 H16A 0.9600 . ?
C16 H16B 0.9600 . ?
C16 H16C 0.9600 . ?
C17 O17 1.187(3) . ?
C17 C18 1.494(4) . ?
C18 H18A 0.9600 . ?
C18 H18B 0.9600 . ?
C18 H18C 0.9600 . ?
C19 O19 1.172(5) . ?
C19 C20 1.506(5) . ?
C20 H20A 0.9600 . ?
C20 H20B 0.9600 . ?
C20 H20C 0.9600 . ?
